data_8103311
loop_
_publ_author_name
'Yang Shen'
'Duan Qiu'

_publ_section_title
;
 Crystal structure of
 tetraaquabis(1,3-benzimidazol-3-ium-1,3-diacetato)zinc(II) monohydrate,
 Zn(C11H9N2O4)2(H2O)4 &#x00B7; H2O
;
_journal_issue 2
_journal_name_full 'Zeitschrift f\"ur Kristallographie - New Crystal Structures'
_journal_page_first 121
_journal_volume 227
_journal_year 2012
_chemical_formula_moiety '2(C11 H9 N2 O4), H8 Zn O4, H2 O'
_chemical_formula_sum 'C22 H28 N4 O13 Zn'
_chemical_formula_weight 621.85
_chemical_name_systematic
;
Tetraaquabis[1-(carboxylatomethyl)-1,3-benzimidazol-3-ium-3-acetato]
zinc(II) monohydrate
;
_space_group_IT_number 2
_symmetry_cell_setting triclinic
_symmetry_space_group_name_Hall '-P 1'
_symmetry_space_group_name_H-M 'P -1'
_atom_sites_solution_hydrogens geom
_atom_sites_solution_primary direct
_atom_sites_solution_secondary difmap
_audit_creation_method SHELXL-97
_cell_angle_alpha 81.61(3)
_cell_angle_beta 75.99(2)
_cell_angle_gamma 77.98(3)
_cell_formula_units_Z 1
_cell_length_a 7.4065(15)
_cell_length_b 9.4100(19)
_cell_length_c 9.6691(19)
_cell_measurement_reflns_used 5797
_cell_measurement_temperature 293(2)
_cell_measurement_theta_max 26.0
_cell_measurement_theta_min 3.2
_cell_volume 636.3(2)
_computing_cell_refinement 'SAINT (Bruker, 2002)'
_computing_data_collection 'SMART (Bruker, 2002)'
_computing_data_reduction SAINT
_computing_molecular_graphics 'SHELXTL (Bruker, 2002)'
_computing_publication_material 'SHELXL97 '
_computing_structure_refinement 'SHELXL97 (Sheldrick, 1997)'
_computing_structure_solution 'SHELXS97 (Sheldrick, 1990)'
_diffrn_ambient_temperature 293(2)
_diffrn_measured_fraction_theta_full 0.996
_diffrn_measured_fraction_theta_max 0.996
_diffrn_measurement_device_type 'Bruker Smart Apex CCD'
_diffrn_measurement_method '\f and \w scans'
_diffrn_radiation_monochromator graphite
_diffrn_radiation_source 'fine-focus sealed tube'
_diffrn_radiation_type MoK\a
_diffrn_radiation_wavelength 0.71073
_diffrn_reflns_av_R_equivalents 0.015
_diffrn_reflns_av_sigmaI/netI 0.019
_diffrn_reflns_limit_h_max 9
_diffrn_reflns_limit_h_min -9
_diffrn_reflns_limit_k_max 11
_diffrn_reflns_limit_k_min -11
_diffrn_reflns_limit_l_max 10
_diffrn_reflns_limit_l_min -11
_diffrn_reflns_number 5548
_diffrn_reflns_theta_full 26.0
_diffrn_reflns_theta_max 26.0
_diffrn_reflns_theta_min 3.2
_diffrn_standards_decay_% 0
_diffrn_standards_interval_count 0
_diffrn_standards_number 0
_exptl_absorpt_coefficient_mu 1.04
_exptl_absorpt_correction_T_max 0.868
_exptl_absorpt_correction_T_min 0.788
_exptl_absorpt_correction_type multi-scan
_exptl_absorpt_process_details Sadabs
_exptl_crystal_colour colourless
_exptl_crystal_density_diffrn 1.623
_exptl_crystal_density_method 'not measured'
_exptl_crystal_description block
_exptl_crystal_F_000 322
_exptl_crystal_size_max 0.24
_exptl_crystal_size_mid 0.16
_exptl_crystal_size_min 0.14
_refine_diff_density_max 0.51
_refine_diff_density_min -0.28
_refine_diff_density_rms 0.065
_refine_ls_extinction_method none
_refine_ls_goodness_of_fit_ref 1.014
_refine_ls_hydrogen_treatment mixed
_refine_ls_matrix_type full
_refine_ls_number_parameters 239
_refine_ls_number_reflns 2500
_refine_ls_number_restraints 1
_refine_ls_restrained_S_all 1.014
_refine_ls_R_factor_all 0.0332
_refine_ls_R_factor_gt 0.03108
_refine_ls_shift/su_max_lt 0.001
_refine_ls_shift/su_mean 0.000
_refine_ls_structure_factor_coef Fsqd
_refine_ls_weighting_details 'calc w=1/[\s^2^(Fo^2^)+(0.0651P)^2^+0.3043P] where P=(Fo^2^+2Fc^2^)/3'
_refine_ls_weighting_scheme calc
_refine_ls_wR_factor_gt 0.09107
_refine_ls_wR_factor_ref 0.0940
_reflns_number_gt 2334
_reflns_number_total 2500
_reflns_threshold_expression I>2\s(I)
_cod_data_source_file 1267-3627.cff
_cod_data_source_block I
_cod_database_code 8103311

loop_
_symmetry_equiv_pos_as_xyz
'x, y, z'
'-x, -y, -z'

loop_
_atom_site_label
_atom_site_type_symbol
_atom_site_fract_x
_atom_site_fract_y
_atom_site_fract_z
_atom_site_U_iso_or_equiv
_atom_site_adp_type
_atom_site_occupancy
_atom_site_symmetry_multiplicity
_atom_site_calc_flag
_atom_site_refinement_flags
Zn1 Zn 0.0000 0.5000 0.5000 0.02670(14) Uani 1 2 d S
C1 C 0.2635(3) 0.1307(2) 0.7348(2) 0.0301(4) Uani 1 1 d .
C2 C 0.2540(3) 0.0795(2) 0.9659(2) 0.0267(4) Uani 1 1 d .
C3 C 0.2573(3) 0.0807(3) 1.1092(2) 0.0354(5) Uani 1 1 d .
C4 C 0.2467(4) -0.0502(3) 1.1933(3) 0.0441(6) Uani 1 1 d .
C5 C 0.2343(4) -0.1764(3) 1.1386(3) 0.0456(6) Uani 1 1 d .
C6 C 0.2340(3) -0.1775(3) 0.9959(3) 0.0387(5) Uani 1 1 d D
C7 C 0.2463(3) -0.0468(2) 0.9106(2) 0.0268(4) Uani 1 1 d .
C8 C 0.2593(4) 0.3433(3) 0.8632(3) 0.0402(6) Uani 1 1 d .
C9 C 0.1278(3) 0.4505(2) 0.7807(2) 0.0298(4) Uani 1 1 d .
C10 C 0.2542(3) -0.1078(3) 0.6616(3) 0.0340(5) Uani 1 1 d .
C11 C 0.4513(3) -0.1871(2) 0.5988(2) 0.0300(4) Uani 1 1 d .
H1 H 0.271(4) 0.180(3) 0.641(3) 0.034(6) Uiso 1 1 d .
H3 H 0.266(4) 0.167(3) 1.147(3) 0.033(6) Uiso 1 1 d .
H4 H 0.251(4) -0.052(3) 1.286(3) 0.050(8) Uiso 1 1 d .
H5 H 0.229(4) -0.267(4) 1.194(3) 0.055(9) Uiso 1 1 d .
H6 H 0.222(4) -0.260(2) 0.955(3) 0.053(8) Uiso 1 1 d D
H5A H -0.363(5) 0.539(4) 0.562(3) 0.046(9) Uiso 1 1 d .
H6A H 0.167(5) 0.250(4) 0.413(3) 0.052(9) Uiso 1 1 d .
H8A H 0.230(5) 0.361(4) 0.957(4) 0.067(10) Uiso 1 1 d .
H10A H 0.176(4) -0.178(3) 0.708(3) 0.037(7) Uiso 1 1 d .
H5B H -0.317(4) 0.407(4) 0.546(3) 0.044(8) Uiso 1 1 d .
H6B H 0.036(6) 0.312(4) 0.349(4) 0.072(13) Uiso 1 1 d .
H8B H 0.382(5) 0.366(4) 0.828(4) 0.066(10) Uiso 1 1 d .
H10B H 0.209(4) -0.058(3) 0.589(3) 0.047(8) Uiso 1 1 d .
N1 N 0.2622(3) 0.18937(19) 0.85251(19) 0.0285(4) Uani 1 1 d .
N2 N 0.2521(2) -0.00892(19) 0.76532(19) 0.0282(4) Uani 1 1 d .
O1 O 0.0666(2) 0.40049(17) 0.69179(18) 0.0363(4) Uani 1 1 d .
O2 O 0.0988(3) 0.57905(18) 0.8070(2) 0.0494(5) Uani 1 1 d .
O3 O 0.4576(2) -0.28502(18) 0.5220(2) 0.0411(4) Uani 1 1 d .
O4 O 0.5884(2) -0.1474(2) 0.6235(2) 0.0484(5) Uani 1 1 d .
O5 O -0.2847(2) 0.4690(2) 0.57543(19) 0.0363(4) Uani 1 1 d .
O6 O 0.0591(3) 0.29686(18) 0.4206(2) 0.0340(4) Uani 1 1 d .
O7 O 0.3849(13) 0.4380(9) 0.1305(7) 0.126(3) Uani 0.50 1 d P
H7A H 0.3683 0.4766 0.2078 0.151 Uiso 0.50 1 d PR
H7B H 0.4541 0.4847 0.0639 0.151 Uiso 0.50 1 d PR

loop_
_atom_site_aniso_label
_atom_site_aniso_U_11
_atom_site_aniso_U_22
_atom_site_aniso_U_33
_atom_site_aniso_U_23
_atom_site_aniso_U_13
_atom_site_aniso_U_12
Zn1 0.0277(2) 0.02131(19) 0.0331(2) -0.00785(13) -0.01110(14) -0.00001(13)
C1 0.0345(11) 0.0265(11) 0.0284(11) -0.0074(8) -0.0075(9) 0.0007(9)
C2 0.0233(9) 0.0265(10) 0.0296(10) -0.0053(8) -0.0073(8) 0.0005(8)
C3 0.0328(11) 0.0422(13) 0.0306(11) -0.0076(10) -0.0083(9) -0.0012(10)
C4 0.0415(13) 0.0591(17) 0.0293(12) 0.0012(11) -0.0101(10) -0.0052(12)
C5 0.0395(13) 0.0446(15) 0.0479(14) 0.0155(12) -0.0096(11) -0.0108(11)
C6 0.0369(12) 0.0297(12) 0.0509(14) -0.0003(10) -0.0126(11) -0.0082(10)
C7 0.0207(9) 0.0273(10) 0.0312(10) -0.0061(8) -0.0044(8) -0.0011(8)
C8 0.0591(16) 0.0230(11) 0.0474(14) -0.0082(10) -0.0291(13) -0.0036(11)
C9 0.0356(11) 0.0231(10) 0.0307(10) -0.0023(8) -0.0071(9) -0.0055(9)
C10 0.0317(11) 0.0329(12) 0.0416(13) -0.0206(10) -0.0107(10) -0.0005(9)
C11 0.0304(10) 0.0252(10) 0.0344(11) -0.0095(8) -0.0086(9) 0.0017(8)
N1 0.0341(9) 0.0222(9) 0.0300(9) -0.0058(7) -0.0100(7) -0.0011(7)
N2 0.0286(9) 0.0249(9) 0.0312(9) -0.0103(7) -0.0074(7) 0.0013(7)
O1 0.0496(9) 0.0250(8) 0.0409(9) -0.0026(6) -0.0226(8) -0.0067(7)
O2 0.0774(13) 0.0236(8) 0.0558(11) -0.0089(7) -0.0354(10) -0.0005(8)
O3 0.0371(8) 0.0336(9) 0.0560(10) -0.0262(8) -0.0086(8) -0.0005(7)
O4 0.0310(8) 0.0534(11) 0.0671(12) -0.0351(9) -0.0165(8) 0.0051(8)
O5 0.0313(8) 0.0308(9) 0.0505(10) -0.0131(8) -0.0134(7) -0.0023(8)
O6 0.0349(9) 0.0273(8) 0.0419(10) -0.0122(7) -0.0141(8) 0.0022(7)
O7 0.175(8) 0.126(6) 0.078(4) -0.021(4) 0.000(5) -0.056(6)

loop_
_atom_type_symbol
_atom_type_description
_atom_type_scat_dispersion_real
_atom_type_scat_dispersion_imag
_atom_type_scat_source
C C 0.0033 0.0016 'International Tables Vol C Tables 4.2.6.8 and 6.1.1.4'
Zn Zn 0.2839 1.4301 'International Tables Vol C Tables 4.2.6.8 and 6.1.1.4'
N N 0.0061 0.0033 'International Tables Vol C Tables 4.2.6.8 and 6.1.1.4'
O O 0.0106 0.0060 'International Tables Vol C Tables 4.2.6.8 and 6.1.1.4'
H H 0.0000 0.0000 'International Tables Vol C Tables 4.2.6.8 and 6.1.1.4'

loop_
_geom_angle_atom_site_label_1
_geom_angle_atom_site_label_2
_geom_angle_atom_site_label_3
_geom_angle
_geom_angle_site_symmetry_1
_geom_angle_site_symmetry_3
O1 Zn1 O1 180.00(4) . 2_566
O1 Zn1 O6 89.90(7) . 2_566
O1 Zn1 O6 90.10(7) 2_566 2_566
O1 Zn1 O6 90.10(7) . .
O1 Zn1 O6 89.90(7) 2_566 .
O6 Zn1 O6 180.00(9) 2_566 .
O1 Zn1 O5 89.06(7) . 2_566
O1 Zn1 O5 90.94(7) 2_566 2_566
O6 Zn1 O5 87.59(8) 2_566 2_566
O6 Zn1 O5 92.41(8) . 2_566
O1 Zn1 O5 90.94(7) . .
O1 Zn1 O5 89.06(7) 2_566 .
O6 Zn1 O5 92.41(8) 2_566 .
O6 Zn1 O5 87.59(8) . .
O5 Zn1 O5 180.00(3) 2_566 .
N2 C1 N1 110.4(2) . .
N2 C1 H1 123.2(16) . .
N1 C1 H1 126.4(16) . .
C7 C2 N1 106.72(18) . .
C7 C2 C3 122.0(2) . .
N1 C2 C3 131.2(2) . .
C4 C3 C2 115.8(2) . .
C4 C3 H3 122.0(16) . .
C2 C3 H3 122.2(16) . .
C3 C4 C5 122.3(2) . .
C3 C4 H4 117.2(19) . .
C5 C4 H4 120.6(19) . .
C6 C5 C4 121.7(2) . .
C6 C5 H5 115(2) . .
C4 C5 H5 123.6(19) . .
C5 C6 C7 116.3(2) . .
C5 C6 H6 124.2(19) . .
C7 C6 H6 119.4(19) . .
C6 C7 C2 121.9(2) . .
C6 C7 N2 131.9(2) . .
C2 C7 N2 106.23(18) . .
N1 C8 C9 114.51(19) . .
N1 C8 H8A 110(2) . .
C9 C8 H8A 110(2) . .
N1 C8 H8B 111(2) . .
C9 C8 H8B 107(2) . .
H8A C8 H8B 104(3) . .
O2 C9 O1 127.3(2) . .
O2 C9 C8 115.5(2) . .
O1 C9 C8 117.18(19) . .
N2 C10 C11 113.28(18) . .
N2 C10 H10A 108.6(16) . .
C11 C10 H10A 109.4(17) . .
N2 C10 H10B 109.7(19) . .
C11 C10 H10B 106.7(19) . .
H10A C10 H10B 109(2) . .
O4 C11 O3 126.4(2) . .
O4 C11 C10 118.27(19) . .
O3 C11 C10 115.28(19) . .
C1 N1 C2 107.90(18) . .
C1 N1 C8 126.3(2) . .
C2 N1 C8 125.70(18) . .
C1 N2 C7 108.72(17) . .
C1 N2 C10 125.2(2) . .
C7 N2 C10 126.00(19) . .
C9 O1 Zn1 129.64(14) . .
Zn1 O5 H5A 115(2) . .
Zn1 O5 H5B 118(2) . .
H5A O5 H5B 103(3) . .
Zn1 O6 H6A 118(2) . .
Zn1 O6 H6B 105(3) . .
H6A O6 H6B 109(4) . .
H7A O7 H7B 108.7 . .

loop_
_geom_bond_atom_site_label_1
_geom_bond_atom_site_label_2
_geom_bond_distance
_geom_bond_site_symmetry_2
Zn1 O1 2.0744(17) .
Zn1 O1 2.0744(17) 2_566
Zn1 O6 2.0863(17) 2_566
Zn1 O6 2.0862(17) .
Zn1 O5 2.1247(18) 2_566
Zn1 O5 2.1247(18) .
C1 N2 1.320(3) .
C1 N1 1.333(3) .
C1 H1 0.95(3) .
C2 C7 1.389(3) .
C2 N1 1.392(3) .
C2 C3 1.393(3) .
C3 C4 1.379(4) .
C3 H3 0.96(3) .
C4 C5 1.397(4) .
C4 H4 0.90(3) .
C5 C6 1.382(4) .
C5 H5 0.94(3) .
C6 C7 1.384(3) .
C6 H6 0.946(10) .
C7 N2 1.390(3) .
C8 N1 1.463(3) .
C8 C9 1.528(3) .
C8 H8A 0.91(4) .
C8 H8B 0.95(4) .
C9 O2 1.237(3) .
C9 O1 1.249(3) .
C10 N2 1.460(3) .
C10 C11 1.518(3) .
C10 H10A 0.96(3) .
C10 H10B 0.89(3) .
C11 O4 1.237(3) .
C11 O3 1.252(3) .
O5 H5A 0.80(4) .
O5 H5B 0.79(3) .
O6 H6A 0.82(4) .
O6 H6B 0.74(4) .
O7 H7A 0.8500 .
O7 H7B 0.8500 .

loop_
_geom_hbond_atom_site_label_D
_geom_hbond_atom_site_label_H
_geom_hbond_atom_site_label_A
_geom_hbond_distance_DH
_geom_hbond_distance_HA
_geom_hbond_distance_DA
_geom_hbond_angle_DHA
_geom_hbond_site_symmetry_A
O5 H5A O3 0.80(4) 1.95(4) 2.749(3) 176(3) 1_465
O6 H6A O4 0.82(4) 1.85(4) 2.662(3) 175(3) 2_656
O5 H5B O3 0.79(3) 1.97(3) 2.740(2) 166(3) 2_556
O6 H6B O2 0.74(4) 2.04(4) 2.739(3) 157(4) 2_566
O7 H7A O5 0.85 2.14 2.973(7) 165.4 2_566
O7 H7B O7 0.85 2.09 2.919(14) 165.8 2_665

loop_
_geom_torsion_atom_site_label_1
_geom_torsion_atom_site_label_2
_geom_torsion_atom_site_label_3
_geom_torsion_atom_site_label_4
_geom_torsion
_geom_torsion_site_symmetry_1
C7 C2 C3 C4 -1.8(3) .
N1 C2 C3 C4 -179.9(2) .
C2 C3 C4 C5 0.2(4) .
C3 C4 C5 C6 0.8(4) .
C4 C5 C6 C7 -0.2(4) .
C5 C6 C7 C2 -1.4(3) .
C5 C6 C7 N2 179.1(2) .
N1 C2 C7 C6 -178.99(19) .
C3 C2 C7 C6 2.5(3) .
N1 C2 C7 N2 0.6(2) .
C3 C2 C7 N2 -177.86(19) .
N1 C8 C9 O2 168.4(2) .
N1 C8 C9 O1 -13.7(3) .
N2 C10 C11 O4 -10.0(3) .
N2 C10 C11 O3 172.2(2) .
N2 C1 N1 C2 1.5(2) .
N2 C1 N1 C8 -175.4(2) .
C7 C2 N1 C1 -1.3(2) .
C3 C2 N1 C1 177.0(2) .
C7 C2 N1 C8 175.6(2) .
C3 C2 N1 C8 -6.0(4) .
C9 C8 N1 C1 41.4(4) .
C9 C8 N1 C2 -135.0(2) .
N1 C1 N2 C7 -1.1(2) .
N1 C1 N2 C10 -178.53(19) .
C6 C7 N2 C1 179.8(2) .
C2 C7 N2 C1 0.2(2) .
C6 C7 N2 C10 -2.8(4) .
C2 C7 N2 C10 177.65(19) .
C11 C10 N2 C1 91.4(3) .
C11 C10 N2 C7 -85.6(3) .
O2 C9 O1 Zn1 29.7(4) .
C8 C9 O1 Zn1 -147.84(19) .
O1 Zn1 O1 C9 133(100) 2_566
O6 Zn1 O1 C9 -27.5(2) 2_566
O6 Zn1 O1 C9 152.5(2) .
O5 Zn1 O1 C9 60.1(2) 2_566
O5 Zn1 O1 C9 -119.9(2) .
